data_4300067
loop_
_publ_author_name
'Gregory S. Hair'
'Scott L. Battle'
'Andreas Decken'
'Alan H. Cowley'
'Richard A. Jones'

_publ_section_title
;
Synthesis and Characterization of 8-(Dimethylamino)-1-naphthyl Derivatives
of Aluminum, Gallium, and Indium
;
_journal_name_full 'Inorganic Chemistry'
_journal_page_first 27
_journal_page_last 31
_journal_paper_doi 10.1021/ic990707q
_journal_volume 39
_journal_year 2000
_chemical_formula_sum 'C12 H12 Cl2 Ga N'
_chemical_formula_weight 310.85
_space_group_IT_number 4
_symmetry_cell_setting monoclinic
_symmetry_space_group_name_Hall 'P 2yb'
_symmetry_space_group_name_H-M 'P 1 21 1'
_atom_sites_solution_hydrogens geom
_atom_sites_solution_primary direct
_atom_sites_solution_secondary difmap
_audit_creation_method SHELXL
_cell_angle_alpha 90.00
_cell_angle_beta 106.05(2)
_cell_angle_gamma 90.00
_cell_formula_units_Z 2
_cell_length_a 6.552(2)
_cell_length_b 10.833(2)
_cell_length_c 9.601(2)
_cell_measurement_temperature 293(2)
_cell_volume 654.9(3)
_computing_structure_refinement 'SHELXL-93 (Sheldrick, 1993)'
_computing_structure_solution 'SHELXS-86 (Sheldrick, 1990)'
_diffrn_ambient_temperature 293(2)
_diffrn_radiation_monochromator graphite
_diffrn_radiation_source 'fine-focus sealed tube'
_diffrn_radiation_type MoK\a
_diffrn_radiation_wavelength 0.71073
_diffrn_reflns_av_R_equivalents 0.1231
_diffrn_reflns_av_sigmaI/netI 0.0679
_diffrn_reflns_limit_h_max 8
_diffrn_reflns_limit_h_min -1
_diffrn_reflns_limit_k_max 14
_diffrn_reflns_limit_k_min -1
_diffrn_reflns_limit_l_max 12
_diffrn_reflns_limit_l_min -12
_diffrn_reflns_number 2164
_diffrn_reflns_theta_max 27.44
_diffrn_reflns_theta_min 2.90
_exptl_absorpt_coefficient_mu 2.480
_exptl_crystal_density_diffrn 1.576
_exptl_crystal_F_000 312
_refine_diff_density_max 0.980
_refine_diff_density_min -0.912
_refine_diff_density_rms 0.139
_refine_ls_abs_structure_details 'Flack H D (1983), Acta Cryst. A39, 876-881'
_refine_ls_abs_structure_Flack 0.01(3)
_refine_ls_extinction_method none
_refine_ls_goodness_of_fit_all 1.106
_refine_ls_goodness_of_fit_obs 1.135
_refine_ls_matrix_type full
_refine_ls_number_parameters 146
_refine_ls_number_reflns 1719
_refine_ls_number_restraints 0
_refine_ls_restrained_S_all 1.191
_refine_ls_restrained_S_obs 1.135
_refine_ls_R_factor_all 0.0724
_refine_ls_R_factor_obs 0.0609
_refine_ls_shift/esd_max 0.000
_refine_ls_shift/esd_mean 0.000
_refine_ls_structure_factor_coef Fsqd
_refine_ls_weighting_details 'w=1/[\s^2^(Fo^2^)+(0.1000P)^2^+0.0000P] where P=(Fo^2^+2Fc^2^)/3'
_refine_ls_weighting_scheme calc
_refine_ls_wR_factor_all 0.1535
_refine_ls_wR_factor_obs 0.1362
_reflns_number_observed 1494
_reflns_number_total 1730
_reflns_observed_criterion >2sigma(I)
_cod_depositor_comments
;
The following automatic conversions were performed:

'_refine_ls_weighting_scheme' value 'calc
w=1/[\s^2^(Fo^2^)+(0.1000P)^2^+0.0000P] where P=(Fo^2^+2Fc^2^)/3' was
changed to 'calc'. New tag '_refine_ls_weighting_details' was
created. The value of the new tag was set to
'w=1/[\s^2^(Fo^2^)+(0.1000P)^2^+0.0000P] where P=(Fo^2^+2Fc^2^)/3'.

Automatic conversion script
Id: cif_fix_values 3143 2015-03-26 13:38:13Z robertas 
;
_cod_database_code 4300067

loop_
_symmetry_equiv_pos_as_xyz
'x, y, z'
'-x, y+1/2, -z'

loop_
_atom_site_aniso_label
_atom_site_aniso_U_11
_atom_site_aniso_U_22
_atom_site_aniso_U_33
_atom_site_aniso_U_23
_atom_site_aniso_U_13
_atom_site_aniso_U_12
Ga 0.0480(4) 0.0491(4) 0.0447(3) 0.0012(4) 0.0125(2) 0.0044(4)
Cl1 0.111(2) 0.0616(13) 0.0860(14) -0.0078(12) 0.0535(14) 0.0170(13)
Cl2 0.0768(14) 0.114(3) 0.0679(11) 0.0218(15) -0.0051(10) 0.018(2)
N 0.045(3) 0.043(3) 0.064(3) 0.003(3) 0.028(3) 0.004(2)
C1 0.033(3) 0.052(4) 0.051(3) 0.004(3) 0.013(2) 0.001(2)
C2 0.046(3) 0.049(4) 0.067(4) -0.003(4) 0.014(3) -0.011(3)
C3 0.057(4) 0.059(5) 0.086(5) 0.016(5) 0.036(4) -0.008(4)
C4 0.063(4) 0.066(5) 0.059(4) 0.008(4) 0.029(3) 0.002(4)
C5 0.084(5) 0.058(5) 0.044(3) 0.000(3) 0.009(3) 0.009(5)
C6 0.067(5) 0.068(6) 0.058(4) -0.008(4) -0.008(4) -0.005(5)
C7 0.049(4) 0.053(5) 0.077(4) -0.003(4) 0.006(4) -0.006(3)
C8 0.030(3) 0.042(3) 0.054(3) 0.003(3) 0.008(2) 0.002(3)
C9 0.031(3) 0.038(4) 0.046(3) 0.003(2) 0.010(2) 0.004(2)
C10 0.052(3) 0.044(5) 0.050(3) 0.008(3) 0.016(3) 0.009(3)
C11 0.051(4) 0.087(7) 0.109(7) -0.011(6) 0.045(5) -0.010(5)
C12 0.081(6) 0.047(4) 0.067(5) 0.016(4) 0.022(4) 0.014(4)

loop_
_atom_site_label
_atom_site_type_symbol
_atom_site_fract_x
_atom_site_fract_y
_atom_site_fract_z
_atom_site_U_iso_or_equiv
_atom_site_thermal_displace_type
_atom_site_occupancy
_atom_site_calc_flag
_atom_site_refinement_flags
_atom_site_disorder_group
Ga Ga 0.81099(10) 1.0000 0.87295(6) 0.0473(3) Uani 1 d . .
Cl1 Cl 0.6102(4) 1.1174(3) 0.9610(3) 0.0810(7) Uani 1 d . .
Cl2 Cl 1.0422(4) 0.9206(4) 1.0550(3) 0.0912(9) Uani 1 d . .
N N 0.6145(9) 0.8615(6) 0.7618(7) 0.0480(13) Uani 1 d . .
C1 C 0.8795(9) 1.0421(7) 0.6951(7) 0.0449(15) Uani 1 d . .
C2 C 1.0188(11) 1.1252(8) 0.6651(9) 0.054(2) Uani 1 d . .
H2A H 1.1079(11) 1.1744(8) 0.7411(9) 0.067(10) Uiso 1 d R .
C3 C 1.0344(13) 1.1363(9) 0.5206(11) 0.064(2) Uani 1 d . .
H3A H 1.1324(13) 1.1950(9) 0.5005(11) 0.067(10) Uiso 1 d R .
C4 C 0.9133(13) 1.0694(9) 0.4101(8) 0.060(2) Uani 1 d . .
H4A H 0.9299(13) 1.0780(9) 0.3143(8) 0.067(10) Uiso 1 d R .
C5 C 0.6229(14) 0.9163(9) 0.3257(8) 0.064(2) Uani 1 d . .
H5A H 0.6312(14) 0.9250(9) 0.2279(8) 0.067(10) Uiso 1 d R .
C6 C 0.4811(15) 0.8379(10) 0.3550(10) 0.069(2) Uani 1 d . .
H6A H 0.3818(15) 0.7964(10) 0.2766(10) 0.067(10) Uiso 1 d R .
C7 C 0.4731(13) 0.8165(9) 0.4975(10) 0.062(2) Uani 1 d . .
H7A H 0.3746(13) 0.7578(9) 0.5169(10) 0.067(10) Uiso 1 d R .
C8 C 0.6069(9) 0.8820(7) 0.6088(7) 0.0429(13) Uani 1 d . .
C9 C 0.7518(8) 0.9697(6) 0.5832(6) 0.0384(14) Uani 1 d . .
C10 C 0.7617(10) 0.9840(8) 0.4358(7) 0.048(2) Uani 1 d . .
C11 C 0.3974(13) 0.8650(12) 0.7834(12) 0.078(3) Uani 1 d . .
H11A H 0.3119(13) 0.7992(12) 0.7308(12) 0.067(10) Uiso 1 d R .
H11B H 0.4075(13) 0.8571(12) 0.8847(12) 0.067(10) Uiso 1 d R .
H11C H 0.3333(13) 0.9428(12) 0.7485(12) 0.067(10) Uiso 1 d R .
C12 C 0.7105(15) 0.7354(9) 0.8074(10) 0.065(2) Uani 1 d . .
H12A H 0.6163(15) 0.6730(9) 0.7544(10) 0.067(10) Uiso 1 d R .
H12B H 0.8454(15) 0.7289(9) 0.7868(10) 0.067(10) Uiso 1 d R .
H12C H 0.7295(15) 0.7241(9) 0.9093(10) 0.067(10) Uiso 1 d R .

loop_
_atom_type_symbol
_atom_type_description
_atom_type_scat_dispersion_real
_atom_type_scat_dispersion_imag
_atom_type_scat_source
C C 0.0033 0.0016 'International Tables Vol C Tables 4.2.6.8 and 6.1.1.4'
H H 0.0000 0.0000 'International Tables Vol C Tables 4.2.6.8 and 6.1.1.4'
N N 0.0061 0.0033 'International Tables Vol C Tables 4.2.6.8 and 6.1.1.4'
Cl Cl 0.1484 0.1585 'International Tables Vol C Tables 4.2.6.8 and 6.1.1.4'
Ga Ga 0.2307 1.6083 'International Tables Vol C Tables 4.2.6.8 and 6.1.1.4'

loop_
_geom_angle_atom_site_label_1
_geom_angle_atom_site_label_2
_geom_angle_atom_site_label_3
_geom_angle
_geom_angle_site_symmetry_1
_geom_angle_site_symmetry_3
_geom_angle_publ_flag
C1 Ga N 88.8(3) . . ?
C1 Ga Cl2 121.9(2) . . ?
N Ga Cl2 109.1(2) . . ?
C1 Ga Cl1 121.4(2) . . ?
N Ga Cl1 105.6(2) . . ?
Cl2 Ga Cl1 106.59(12) . . ?
C8 N C11 111.3(6) . . ?
C8 N C12 108.7(6) . . ?
C11 N C12 108.5(8) . . ?
C8 N Ga 104.4(4) . . ?
C11 N Ga 112.9(6) . . ?
C12 N Ga 110.8(5) . . ?
C2 C1 C9 119.8(6) . . ?
C2 C1 Ga 132.2(6) . . ?
C9 C1 Ga 108.0(4) . . ?
C1 C2 C3 119.5(7) . . ?
C4 C3 C2 122.4(7) . . ?
C3 C4 C10 120.0(7) . . ?
C6 C5 C10 121.1(7) . . ?
C5 C6 C7 121.5(8) . . ?
C8 C7 C6 118.9(8) . . ?
C7 C8 C9 121.8(6) . . ?
C7 C8 N 122.3(7) . . ?
C9 C8 N 115.9(6) . . ?
C1 C9 C8 122.0(6) . . ?
C1 C9 C10 120.8(6) . . ?
C8 C9 C10 117.2(6) . . ?
C5 C10 C4 123.3(6) . . ?
C5 C10 C9 119.3(7) . . ?
C4 C10 C9 117.4(7) . . ?

loop_
_geom_bond_atom_site_label_1
_geom_bond_atom_site_label_2
_geom_bond_distance
_geom_bond_site_symmetry_2
_geom_bond_publ_flag
Ga C1 1.936(6) . ?
Ga N 2.071(7) . ?
Ga Cl2 2.151(2) . ?
Ga Cl1 2.163(2) . ?
N C8 1.473(8) . ?
N C11 1.494(8) . ?
N C12 1.517(10) . ?
C1 C2 1.369(10) . ?
C1 C9 1.405(10) . ?
C2 C3 1.424(11) . ?
C3 C4 1.347(14) . ?
C4 C10 1.428(11) . ?
C5 C6 1.345(14) . ?
C5 C10 1.396(12) . ?
C6 C7 1.402(14) . ?
C7 C8 1.377(11) . ?
C8 C9 1.411(9) . ?
C9 C10 1.443(8) . ?
